data_4068917
loop_
_publ_author_name
'Tran, Ba L.'
'Pink, Maren'
'Mindiola, Daniel J.'

_publ_section_title
;
 Catalytic Hydrosilylation of the Carbonyl Functionality via a Transient
 Nickel Hydride Complex
;
_journal_issue 7
_journal_name_full Organometallics
_journal_page_first 2234
_journal_paper_doi 10.1021/om801160j
_journal_volume 28
_journal_year 2009
_chemical_formula_moiety 'C56 H86 Br2 N2 Ni2 P2'
_chemical_formula_sum 'C56 H86 Br2 N2 Ni2 P2'
_chemical_formula_weight 1126.45
_chemical_name_systematic
; 
 ? 
;
_space_group_IT_number 14
_symmetry_cell_setting monoclinic
_symmetry_space_group_name_Hall '-P 2ybc'
_symmetry_space_group_name_H-M 'P 1 21/c 1'
_atom_sites_solution_hydrogens geom
_atom_sites_solution_primary direct
_atom_sites_solution_secondary difmap
_audit_creation_method SHELXL-97
_cell_angle_alpha 90.00
_cell_angle_beta 94.1560(10)
_cell_angle_gamma 90.00
_cell_formula_units_Z 2
_cell_length_a 11.0634(4)
_cell_length_b 14.6234(5)
_cell_length_c 18.2598(7)
_cell_measurement_reflns_used 10179
_cell_measurement_temperature 150(2)
_cell_measurement_theta_max 27.44
_cell_measurement_theta_min 2.236
_cell_volume 2946.38(19)
_computing_cell_refinement 'APEX II v.2.2 (Bruker, 2007)'
_computing_data_collection 'APEX II v.2.2 (Bruker, 2007)'
_computing_data_reduction 'APEX II v.2.2 (Bruker, 2007)'
_computing_molecular_graphics 'SHELXTL (Bruker, 2003)'
_computing_publication_material 'SHELXTL (Bruker, 2003)'
_computing_structure_refinement 'SHELXL-97 (Sheldrick, 1997)'
_computing_structure_solution 'SHELXD  (Sheldrick, 2007)'
_diffrn_ambient_temperature 150(2)
_diffrn_detector 'CCD area detector'
_diffrn_detector_area_resol_mean 83.33
_diffrn_detector_type 'Bruker SMART APEXII'
_diffrn_measured_fraction_theta_full 0.999
_diffrn_measured_fraction_theta_max 0.999
_diffrn_measurement_details '0.30 degree frames measured for 10 seconds each'
_diffrn_measurement_device 'APEX II Kappa Duo'
_diffrn_measurement_device_type Kappa
_diffrn_measurement_method 'omega and phi scans'
_diffrn_radiation_monochromator graphite
_diffrn_radiation_source 'fine-focus sealed tube'
_diffrn_radiation_type MoK\a
_diffrn_radiation_wavelength 0.71073
_diffrn_reflns_av_R_equivalents 0.0299
_diffrn_reflns_av_sigmaI/netI 0.0265
_diffrn_reflns_limit_h_max 14
_diffrn_reflns_limit_h_min -14
_diffrn_reflns_limit_k_max 18
_diffrn_reflns_limit_k_min -11
_diffrn_reflns_limit_l_max 23
_diffrn_reflns_limit_l_min -23
_diffrn_reflns_number 29529
_diffrn_reflns_theta_full 27.48
_diffrn_reflns_theta_max 27.48
_diffrn_reflns_theta_min 1.79
_exptl_absorpt_coefficient_mu 2.084
_exptl_absorpt_correction_T_max 0.9030
_exptl_absorpt_correction_T_min 0.8679
_exptl_absorpt_correction_type multi-scan
_exptl_absorpt_process_details 'SADABS, R. Blessing; 1995'
_exptl_crystal_colour red
_exptl_crystal_density_diffrn 1.270
_exptl_crystal_density_method 'not measured'
_exptl_crystal_description plate
_exptl_crystal_F_000 1184
_exptl_crystal_size_max 0.09
_exptl_crystal_size_mid 0.08
_exptl_crystal_size_min 0.06
_refine_diff_density_max 0.656
_refine_diff_density_min -0.817
_refine_diff_density_rms 0.071
_refine_ls_extinction_method none
_refine_ls_goodness_of_fit_ref 1.048
_refine_ls_hydrogen_treatment constr
_refine_ls_matrix_type full
_refine_ls_number_parameters 340
_refine_ls_number_reflns 6756
_refine_ls_number_restraints 108
_refine_ls_restrained_S_all 1.048
_refine_ls_R_factor_all 0.0560
_refine_ls_R_factor_gt 0.0356
_refine_ls_shift/su_max 0.001
_refine_ls_shift/su_mean 0.000
_refine_ls_structure_factor_coef Fsqd
_refine_ls_weighting_details 'calc w=1/[\s^2^(Fo^2^)+(0.0415P)^2^+3.0905P] where P=(Fo^2^+2Fc^2^)/3'
_refine_ls_weighting_scheme calc
_refine_ls_wR_factor_gt 0.0856
_refine_ls_wR_factor_ref 0.0972
_reflns_number_gt 5206
_reflns_number_total 6756
_reflns_threshold_expression >2sigma(I)
_cod_data_source_file om801160j_si_002.cif
_cod_data_source_block 08039
_cod_depositor_comments
;
The following automatic conversions were performed:
'___diffrn_measurement_details' tag replaced with
'_diffrn_measurement_details'.

Automatic conversion script
Id: cif_correct_tags 1440 2010-10-19 06:21:57Z saulius 
;
_cod_original_cell_volume 2946.39(19)
_cod_original_sg_symbol_H-M P2(1)/c
_cod_database_code 4068917

loop_
_symmetry_equiv_pos_as_xyz
'x, y, z'
'-x, y+1/2, -z+1/2'
'-x, -y, -z'
'x, -y-1/2, z-1/2'

loop_
_atom_site_label
_atom_site_type_symbol
_atom_site_fract_x
_atom_site_fract_y
_atom_site_fract_z
_atom_site_U_iso_or_equiv
_atom_site_adp_type
_atom_site_occupancy
_atom_site_symmetry_multiplicity
_atom_site_calc_flag
_atom_site_refinement_flags
_atom_site_disorder_assembly
_atom_site_disorder_group
Ni1 Ni 0.93480(3) 0.41437(2) 0.445268(16) 0.02499(9) Uani 1 1 d . . .
P1 P 0.78027(5) 0.40494(4) 0.36815(3) 0.02241(13) Uani 1 1 d . A .
N1 N 0.96757(18) 0.29273(13) 0.41881(11) 0.0249(4) Uani 1 1 d . . .
Br1 Br 0.88970(3) 0.566273(19) 0.471434(18) 0.04937(11) Uani 1 1 d . . .
C4 C 1.1746(16) 0.2464(15) 0.4356(9) 0.0244(8) Uani 0.194(5) 1 d PDU A 1
C5 C 1.2669(15) 0.1980(12) 0.4774(9) 0.0307(8) Uani 0.194(5) 1 d PDU A 1
H5 H 1.3458 0.1948 0.4602 0.037 Uiso 0.194(5) 1 calc PR A 1
C6 C 1.2448(15) 0.1563(13) 0.5415(10) 0.0353(9) Uani 0.194(5) 1 d PDU A 1
C10 C 1.1280(16) 0.1538(15) 0.5645(10) 0.0393(9) Uani 0.194(5) 1 d PDU A 1
H10 H 1.1137 0.1189 0.6069 0.047 Uiso 0.194(5) 1 calc PR A 1
C11 C 1.0293(15) 0.2004(15) 0.5282(10) 0.0342(9) Uani 0.194(5) 1 d PDU A 1
C15 C 1.0574(19) 0.237(3) 0.4600(15) 0.0226(8) Uani 0.194(5) 1 d PDU A 1
C1 C 1.1991(18) 0.2910(14) 0.3645(9) 0.0331(9) Uani 0.194(5) 1 d PDU A 1
H1A H 1.1333 0.3380 0.3599 0.040 Uiso 0.194(5) 1 calc PR A 1
C2 C 1.180(3) 0.2421(18) 0.2924(12) 0.0760(18) Uani 0.194(5) 1 d PDU A 1
H2A H 1.1592 0.2866 0.2533 0.114 Uiso 0.194(5) 1 calc PR A 1
H2B H 1.1130 0.1982 0.2948 0.114 Uiso 0.194(5) 1 calc PR A 1
H2C H 1.2538 0.2095 0.2820 0.114 Uiso 0.194(5) 1 calc PR A 1
C3 C 1.311(2) 0.3504(17) 0.3622(15) 0.0780(19) Uani 0.194(5) 1 d PDU A 1
H3A H 1.3122 0.3792 0.3138 0.117 Uiso 0.194(5) 1 calc PR A 1
H3B H 1.3838 0.3125 0.3713 0.117 Uiso 0.194(5) 1 calc PR A 1
H3C H 1.3101 0.3978 0.4001 0.117 Uiso 0.194(5) 1 calc PR A 1
C7 C 1.3480(16) 0.1080(12) 0.5872(10) 0.0516(11) Uani 0.194(5) 1 d PDU A 1
H7A H 1.2954 0.0910 0.6274 0.062 Uiso 0.194(5) 1 calc PR A 1
C8 C 1.363(5) 0.0117(18) 0.563(4) 0.090(2) Uani 0.194(5) 1 d PDU A 1
H8A H 1.4355 -0.0146 0.5895 0.135 Uiso 0.194(5) 1 calc PR A 1
H8B H 1.3723 0.0101 0.5103 0.135 Uiso 0.194(5) 1 calc PR A 1
H8C H 1.2917 -0.0240 0.5743 0.135 Uiso 0.194(5) 1 calc PR A 1
C9 C 1.426(3) 0.1633(18) 0.6338(14) 0.078(2) Uani 0.194(5) 1 d PDU A 1
H9A H 1.4907 0.1251 0.6576 0.117 Uiso 0.194(5) 1 calc PR A 1
H9B H 1.3800 0.1919 0.6714 0.117 Uiso 0.194(5) 1 calc PR A 1
H9C H 1.4626 0.2108 0.6046 0.117 Uiso 0.194(5) 1 calc PR A 1
C12 C 0.8987(17) 0.1911(16) 0.5494(11) 0.0593(13) Uani 0.194(5) 1 d PDU A 1
H12A H 0.8430 0.2206 0.5107 0.071 Uiso 0.194(5) 1 calc PR A 1
C13 C 0.890(3) 0.2427(18) 0.6231(13) 0.085(2) Uani 0.194(5) 1 d PDU A 1
H13A H 0.8069 0.2385 0.6382 0.127 Uiso 0.194(5) 1 calc PR A 1
H13B H 0.9114 0.3071 0.6167 0.127 Uiso 0.194(5) 1 calc PR A 1
H13C H 0.9459 0.2151 0.6608 0.127 Uiso 0.194(5) 1 calc PR A 1
C14 C 0.858(3) 0.0930(19) 0.560(2) 0.0816(18) Uani 0.194(5) 1 d PDU A 1
H14A H 0.7756 0.0926 0.5761 0.122 Uiso 0.194(5) 1 calc PR A 1
H14B H 0.9130 0.0638 0.5982 0.122 Uiso 0.194(5) 1 calc PR A 1
H14C H 0.8609 0.0592 0.5142 0.122 Uiso 0.194(5) 1 calc PR A 1
C4D C 1.1816(4) 0.2461(3) 0.41376(19) 0.0244(8) Uani 0.806(5) 1 d PDU A 2
C5D C 1.2839(3) 0.2039(3) 0.4474(2) 0.0307(8) Uani 0.806(5) 1 d PDU A 2
H5D H 1.3570 0.2040 0.4230 0.037 Uiso 0.806(5) 1 calc PR A 2
C6D C 1.2824(4) 0.1618(3) 0.5151(2) 0.0353(9) Uani 0.806(5) 1 d PDU A 2
C10D C 1.1756(5) 0.1603(3) 0.5491(2) 0.0393(9) Uani 0.806(5) 1 d PDU A 2
H10D H 1.1735 0.1305 0.5952 0.047 Uiso 0.806(5) 1 calc PR A 2
C11D C 1.0690(4) 0.2016(3) 0.5177(2) 0.0342(9) Uani 0.806(5) 1 d PDU A 2
C15D C 1.0740(4) 0.2478(6) 0.4503(4) 0.0226(8) Uani 0.806(5) 1 d PDU A 2
C1D C 1.1881(4) 0.2927(3) 0.3393(2) 0.0331(9) Uani 0.806(5) 1 d PDU A 2
H1DA H 1.1037 0.3105 0.3216 0.040 Uiso 0.806(5) 1 calc PR A 2
C2D C 1.2351(7) 0.2269(4) 0.2831(3) 0.0760(18) Uani 0.806(5) 1 d PDU A 2
H2DA H 1.2486 0.2603 0.2379 0.114 Uiso 0.806(5) 1 calc PR A 2
H2DB H 1.1753 0.1784 0.2723 0.114 Uiso 0.806(5) 1 calc PR A 2
H2DC H 1.3115 0.1998 0.3030 0.114 Uiso 0.806(5) 1 calc PR A 2
C3D C 1.2634(6) 0.3787(4) 0.3446(3) 0.0780(19) Uani 0.806(5) 1 d PDU A 2
H3DA H 1.2699 0.4040 0.2953 0.117 Uiso 0.806(5) 1 calc PR A 2
H3DB H 1.3445 0.3644 0.3667 0.117 Uiso 0.806(5) 1 calc PR A 2
H3DC H 1.2247 0.4236 0.3751 0.117 Uiso 0.806(5) 1 calc PR A 2
C7D C 1.3993(4) 0.1212(3) 0.5519(3) 0.0516(11) Uani 0.806(5) 1 d PDU A 2
H7DA H 1.4571 0.1172 0.5125 0.062 Uiso 0.806(5) 1 calc PR A 2
C8D C 1.3862(10) 0.0264(5) 0.5792(9) 0.090(2) Uani 0.806(5) 1 d PDU A 2
H8DA H 1.4643 0.0052 0.6017 0.135 Uiso 0.806(5) 1 calc PR A 2
H8DB H 1.3600 -0.0137 0.5381 0.135 Uiso 0.806(5) 1 calc PR A 2
H8DC H 1.3258 0.0253 0.6159 0.135 Uiso 0.806(5) 1 calc PR A 2
C9D C 1.4558(6) 0.1860(4) 0.6078(3) 0.078(2) Uani 0.806(5) 1 d PDU A 2
H9DA H 1.5309 0.1594 0.6302 0.117 Uiso 0.806(5) 1 calc PR A 2
H9DB H 1.3995 0.1972 0.6459 0.117 Uiso 0.806(5) 1 calc PR A 2
H9DC H 1.4740 0.2439 0.5839 0.117 Uiso 0.806(5) 1 calc PR A 2
C12D C 0.9517(5) 0.1974(4) 0.5570(2) 0.0593(13) Uani 0.806(5) 1 d PDU A 2
H12B H 0.8904 0.2364 0.5288 0.071 Uiso 0.806(5) 1 calc PR A 2
C13D C 0.9677(7) 0.2351(4) 0.6356(3) 0.085(2) Uani 0.806(5) 1 d PDU A 2
H13D H 0.8900 0.2327 0.6581 0.127 Uiso 0.806(5) 1 calc PR A 2
H13E H 0.9958 0.2986 0.6343 0.127 Uiso 0.806(5) 1 calc PR A 2
H13F H 1.0276 0.1981 0.6645 0.127 Uiso 0.806(5) 1 calc PR A 2
C14D C 0.9025(6) 0.1000(5) 0.5568(4) 0.0816(18) Uani 0.806(5) 1 d PDU A 2
H14D H 0.8233 0.0997 0.5776 0.122 Uiso 0.806(5) 1 calc PR A 2
H14E H 0.9588 0.0608 0.5864 0.122 Uiso 0.806(5) 1 calc PR A 2
H14F H 0.8938 0.0771 0.5063 0.122 Uiso 0.806(5) 1 calc PR A 2
C16 C 0.8931(2) 0.24527(15) 0.36904(12) 0.0223(5) Uani 1 1 d . A .
C17 C 0.9095(2) 0.15290(16) 0.34952(14) 0.0293(5) Uani 1 1 d . . .
H17A H 0.9776 0.1198 0.3701 0.035 Uiso 1 1 calc R A .
C18 C 0.8263(3) 0.11066(18) 0.30050(15) 0.0360(6) Uani 1 1 d . A .
H18A H 0.8397 0.0486 0.2880 0.043 Uiso 1 1 calc R . .
C19 C 0.7239(3) 0.15447(19) 0.26842(16) 0.0385(7) Uani 1 1 d . . .
C20 C 0.6345(3) 0.1057(2) 0.2149(2) 0.0617(10) Uani 1 1 d . A .
H20A H 0.5620 0.1436 0.2055 0.093 Uiso 1 1 calc R . .
H20B H 0.6118 0.0470 0.2359 0.093 Uiso 1 1 calc R . .
H20C H 0.6721 0.0949 0.1687 0.093 Uiso 1 1 calc R . .
C21 C 0.7074(2) 0.24491(18) 0.28694(14) 0.0320(6) Uani 1 1 d . A .
H21A H 0.6382 0.2768 0.2665 0.038 Uiso 1 1 calc R . .
C22 C 0.7907(2) 0.29044(16) 0.33520(13) 0.0254(5) Uani 1 1 d . . .
C23 C 0.6270(2) 0.41338(19) 0.40038(15) 0.0343(6) Uani 1 1 d . . .
H23A H 0.5699 0.3889 0.3601 0.041 Uiso 1 1 calc R A .
C24 C 0.6177(3) 0.3504(2) 0.46639(19) 0.0528(8) Uani 1 1 d . A .
H24A H 0.5335 0.3486 0.4798 0.079 Uiso 1 1 calc R . .
H24B H 0.6699 0.3735 0.5080 0.079 Uiso 1 1 calc R . .
H24C H 0.6437 0.2886 0.4538 0.079 Uiso 1 1 calc R . .
C25 C 0.5860(3) 0.5105(2) 0.41579(17) 0.0431(7) Uani 1 1 d . A .
H25A H 0.5003 0.5099 0.4263 0.065 Uiso 1 1 calc R . .
H25B H 0.5964 0.5490 0.3728 0.065 Uiso 1 1 calc R . .
H25C H 0.6347 0.5350 0.4582 0.065 Uiso 1 1 calc R . .
C26 C 0.7898(2) 0.48613(16) 0.29193(13) 0.0295(5) Uani 1 1 d . . .
H26A H 0.7770 0.5489 0.3117 0.035 Uiso 1 1 calc R A .
C27 C 0.9178(3) 0.4827(2) 0.26559(16) 0.0416(7) Uani 1 1 d . A .
H27A H 0.9242 0.5264 0.2254 0.062 Uiso 1 1 calc R . .
H27B H 0.9345 0.4209 0.2482 0.062 Uiso 1 1 calc R . .
H27C H 0.9766 0.4985 0.3063 0.062 Uiso 1 1 calc R . .
C28 C 0.6936(3) 0.4703(2) 0.22850(15) 0.0395(7) Uani 1 1 d . A .
H28A H 0.6996 0.5185 0.1916 0.059 Uiso 1 1 calc R . .
H28B H 0.6128 0.4718 0.2473 0.059 Uiso 1 1 calc R . .
H28C H 0.7068 0.4106 0.2061 0.059 Uiso 1 1 calc R . .

loop_
_atom_site_aniso_label
_atom_site_aniso_U_11
_atom_site_aniso_U_22
_atom_site_aniso_U_33
_atom_site_aniso_U_23
_atom_site_aniso_U_13
_atom_site_aniso_U_12
Ni1 0.02649(17) 0.02208(15) 0.02498(16) -0.00840(11) -0.00792(12) 0.00637(11)
P1 0.0209(3) 0.0225(3) 0.0233(3) -0.0051(2) -0.0022(2) 0.0044(2)
N1 0.0254(10) 0.0223(10) 0.0258(10) -0.0057(8) -0.0068(8) 0.0040(8)
Br1 0.05021(19) 0.03191(15) 0.0607(2) -0.02374(13) -0.03194(15) 0.01675(13)
C4 0.0264(13) 0.0184(11) 0.027(2) -0.0053(18) -0.0048(15) 0.0011(10)
C5 0.0250(16) 0.0300(15) 0.037(2) 0.0011(17) -0.0007(16) 0.0045(12)
C6 0.034(2) 0.0386(17) 0.032(2) 0.0011(17) -0.0056(15) 0.0112(16)
C10 0.046(3) 0.0449(19) 0.027(2) 0.0084(15) 0.0003(18) 0.013(2)
C11 0.039(2) 0.0383(16) 0.0255(18) -0.0005(13) 0.0044(16) 0.015(2)
C15 0.0269(19) 0.016(3) 0.024(2) -0.0023(13) -0.0043(13) 0.0032(18)
C1 0.0288(16) 0.0358(15) 0.034(2) 0.0091(19) 0.0015(18) 0.0018(12)
C2 0.127(6) 0.051(3) 0.054(3) -0.004(2) 0.035(3) 0.005(3)
C3 0.105(5) 0.047(3) 0.081(4) 0.017(2) 0.005(3) -0.035(3)
C7 0.044(2) 0.063(2) 0.046(2) 0.0103(19) -0.0092(18) 0.022(2)
C8 0.062(6) 0.063(3) 0.139(8) 0.027(3) -0.031(4) 0.024(3)
C9 0.067(4) 0.083(4) 0.077(4) 0.019(3) -0.042(3) 0.007(3)
C12 0.050(3) 0.089(3) 0.040(2) 0.0240(19) 0.019(2) 0.032(3)
C13 0.125(6) 0.063(3) 0.074(3) -0.005(2) 0.066(4) 0.003(4)
C14 0.070(5) 0.125(4) 0.054(3) -0.013(3) 0.029(3) -0.034(3)
C4D 0.0264(13) 0.0184(11) 0.027(2) -0.0053(18) -0.0048(15) 0.0011(10)
C5D 0.0250(16) 0.0300(15) 0.037(2) 0.0011(17) -0.0007(16) 0.0045(12)
C6D 0.034(2) 0.0386(17) 0.032(2) 0.0011(17) -0.0056(15) 0.0112(16)
C10D 0.046(3) 0.0449(19) 0.027(2) 0.0084(15) 0.0003(18) 0.013(2)
C11D 0.039(2) 0.0383(16) 0.0255(18) -0.0005(13) 0.0044(16) 0.015(2)
C15D 0.0269(19) 0.016(3) 0.024(2) -0.0023(13) -0.0043(13) 0.0032(18)
C1D 0.0288(16) 0.0358(15) 0.034(2) 0.0091(19) 0.0015(18) 0.0018(12)
C2D 0.127(6) 0.051(3) 0.054(3) -0.004(2) 0.035(3) 0.005(3)
C3D 0.105(5) 0.047(3) 0.081(4) 0.017(2) 0.005(3) -0.035(3)
C7D 0.044(2) 0.063(2) 0.046(2) 0.0103(19) -0.0092(18) 0.022(2)
C8D 0.062(6) 0.063(3) 0.139(8) 0.027(3) -0.031(4) 0.024(3)
C9D 0.067(4) 0.083(4) 0.077(4) 0.019(3) -0.042(3) 0.007(3)
C12D 0.050(3) 0.089(3) 0.040(2) 0.0240(19) 0.019(2) 0.032(3)
C13D 0.125(6) 0.063(3) 0.074(3) -0.005(2) 0.066(4) 0.003(4)
C14D 0.070(5) 0.125(4) 0.054(3) -0.013(3) 0.029(3) -0.034(3)
C16 0.0239(12) 0.0219(11) 0.0212(11) -0.0041(9) 0.0016(9) -0.0004(9)
C17 0.0296(13) 0.0237(12) 0.0339(13) -0.0052(10) -0.0023(11) 0.0042(10)
C18 0.0398(15) 0.0239(12) 0.0432(15) -0.0102(11) -0.0043(12) -0.0005(11)
C19 0.0386(16) 0.0312(14) 0.0440(16) -0.0127(12) -0.0103(13) -0.0051(11)
C20 0.058(2) 0.0412(18) 0.081(3) -0.0235(17) -0.0321(19) -0.0010(15)
C21 0.0268(13) 0.0304(13) 0.0372(14) -0.0051(11) -0.0083(11) -0.0008(10)
C22 0.0230(12) 0.0258(12) 0.0268(12) -0.0049(9) -0.0015(10) 0.0010(9)
C23 0.0261(13) 0.0402(15) 0.0364(14) -0.0038(11) 0.0021(11) 0.0097(11)
C24 0.050(2) 0.0518(19) 0.060(2) 0.0072(16) 0.0233(16) 0.0109(15)
C25 0.0346(16) 0.0475(17) 0.0470(17) -0.0062(13) 0.0011(13) 0.0175(13)
C26 0.0367(14) 0.0232(12) 0.0275(12) -0.0015(9) -0.0050(11) 0.0026(10)
C27 0.0416(17) 0.0435(16) 0.0400(16) 0.0064(12) 0.0046(13) -0.0026(13)
C28 0.0447(17) 0.0428(16) 0.0289(13) -0.0001(11) -0.0114(12) 0.0029(13)

loop_
_atom_type_symbol
_atom_type_description
_atom_type_scat_dispersion_real
_atom_type_scat_dispersion_imag
_atom_type_scat_source
C C 0.0033 0.0016 'International Tables Vol C Tables 4.2.6.8 and 6.1.1.4'
H H 0.0000 0.0000 'International Tables Vol C Tables 4.2.6.8 and 6.1.1.4'
N N 0.0061 0.0033 'International Tables Vol C Tables 4.2.6.8 and 6.1.1.4'
P P 0.1023 0.0942 'International Tables Vol C Tables 4.2.6.8 and 6.1.1.4'
Ni Ni 0.3393 1.1124 'International Tables Vol C Tables 4.2.6.8 and 6.1.1.4'
Br Br -0.2901 2.4595 'International Tables Vol C Tables 4.2.6.8 and 6.1.1.4'

loop_
_geom_angle_atom_site_label_1
_geom_angle_atom_site_label_2
_geom_angle_atom_site_label_3
_geom_angle
_geom_angle_site_symmetry_3
N1 Ni1 P1 85.98(6) .
N1 Ni1 Br1 176.85(6) .
P1 Ni1 Br1 91.35(2) .
N1 Ni1 Br1 96.44(6) 3_766
P1 Ni1 Br1 176.57(2) 3_766
Br1 Ni1 Br1 86.156(13) 3_766
C22 P1 C26 109.98(11) .
C22 P1 C23 104.76(12) .
C26 P1 C23 107.69(12) .
C22 P1 Ni1 102.36(8) .
C26 P1 Ni1 111.70(9) .
C23 P1 Ni1 119.77(9) .
C16 N1 C15D 118.1(4) .
C16 N1 C15 114.7(19) .
C15D N1 C15 12.1(8) .
C16 N1 Ni1 122.03(15) .
C15D N1 Ni1 119.8(4) .
C15 N1 Ni1 122.1(19) .
Ni1 Br1 Ni1 93.844(13) 3_766
C15 C4 C5 115.2(14) .
C15 C4 C1 123.0(14) .
C5 C4 C1 121.1(14) .
C6 C5 C4 121.4(13) .
C6 C5 H5 119.3 .
C4 C5 H5 119.3 .
C5 C6 C10 120.1(12) .
C5 C6 C7 120.1(15) .
C10 C6 C7 119.7(15) .
C6 C10 C11 123.5(14) .
C6 C10 H10 118.3 .
C11 C10 H10 118.3 .
C10 C11 C15 112.8(14) .
C10 C11 C12 123.5(14) .
C15 C11 C12 121.9(15) .
C4 C15 C11 125.5(17) .
C4 C15 N1 113.3(14) .
C11 C15 N1 119.0(15) .
C4 C1 C2 122.0(17) .
C4 C1 C3 118.2(15) .
C2 C1 C3 108.3(17) .
C4 C1 H1A 101.3 .
C2 C1 H1A 101.3 .
C3 C1 H1A 101.3 .
C1 C2 H2A 109.5 .
C1 C2 H2B 109.5 .
H2A C2 H2B 109.5 .
C1 C2 H2C 109.5 .
H2A C2 H2C 109.5 .
H2B C2 H2C 109.5 .
C1 C3 H3A 109.5 .
C1 C3 H3B 109.5 .
H3A C3 H3B 109.5 .
C1 C3 H3C 109.5 .
H3A C3 H3C 109.5 .
H3B C3 H3C 109.5 .
C9 C7 C8 129.5(19) .
C9 C7 C6 117.5(15) .
C8 C7 C6 111.8(17) .
C9 C7 H7A 93.7 .
C8 C7 H7A 93.7 .
C6 C7 H7A 93.7 .
C7 C8 H8A 109.5 .
C7 C8 H8B 109.5 .
H8A C8 H8B 109.5 .
C7 C8 H8C 109.5 .
H8A C8 H8C 109.5 .
H8B C8 H8C 109.5 .
C7 C9 H9A 109.5 .
C7 C9 H9B 109.5 .
H9A C9 H9B 109.5 .
C7 C9 H9C 109.5 .
H9A C9 H9C 109.5 .
H9B C9 H9C 109.5 .
C14 C12 C11 114.1(16) .
C14 C12 C13 107.8(17) .
C11 C12 C13 107.2(16) .
C14 C12 H12A 109.2 .
C11 C12 H12A 109.2 .
C13 C12 H12A 109.2 .
C12 C13 H13A 109.5 .
C12 C13 H13B 109.5 .
H13A C13 H13B 109.5 .
C12 C13 H13C 109.5 .
H13A C13 H13C 109.5 .
H13B C13 H13C 109.5 .
C12 C14 H14A 109.5 .
C12 C14 H14B 109.5 .
H14A C14 H14B 109.5 .
C12 C14 H14C 109.5 .
H14A C14 H14C 109.5 .
H14B C14 H14C 109.5 .
C5D C4D C15D 119.2(3) .
C5D C4D C1D 120.0(3) .
C15D C4D C1D 120.7(3) .
C6D C5D C4D 121.9(3) .
C6D C5D H5D 119.0 .
C4D C5D H5D 119.0 .
C10D C6D C5D 118.5(3) .
C10D C6D C7D 121.5(4) .
C5D C6D C7D 120.0(4) .
C6D C10D C11D 122.1(3) .
C6D C10D H10D 118.9 .
C11D C10D H10D 118.9 .
C15D C11D C10D 118.4(4) .
C15D C11D C12D 121.2(3) .
C10D C11D C12D 120.4(3) .
C4D C15D C11D 119.7(4) .
C4D C15D N1 121.1(3) .
C11D C15D N1 119.2(3) .
C3D C1D C2D 110.8(4) .
C3D C1D C4D 112.2(4) .
C2D C1D C4D 111.0(4) .
C3D C1D H1DA 107.6 .
C2D C1D H1DA 107.6 .
C4D C1D H1DA 107.6 .
C1D C2D H2DA 109.5 .
C1D C2D H2DB 109.5 .
H2DA C2D H2DB 109.5 .
C1D C2D H2DC 109.5 .
H2DA C2D H2DC 109.5 .
H2DB C2D H2DC 109.5 .
C1D C3D H3DA 109.5 .
C1D C3D H3DB 109.5 .
H3DA C3D H3DB 109.5 .
C1D C3D H3DC 109.5 .
H3DA C3D H3DC 109.5 .
H3DB C3D H3DC 109.5 .
C8D C7D C9D 114.1(5) .
C8D C7D C6D 114.2(5) .
C9D C7D C6D 110.6(4) .
C8D C7D H7DA 105.7 .
C9D C7D H7DA 105.7 .
C6D C7D H7DA 105.7 .
C7D C8D H8DA 109.5 .
C7D C8D H8DB 109.5 .
H8DA C8D H8DB 109.5 .
C7D C8D H8DC 109.5 .
H8DA C8D H8DC 109.5 .
H8DB C8D H8DC 109.5 .
C7D C9D H9DA 109.5 .
C7D C9D H9DB 109.5 .
H9DA C9D H9DB 109.5 .
C7D C9D H9DC 109.5 .
H9DA C9D H9DC 109.5 .
H9DB C9D H9DC 109.5 .
C14D C12D C11D 110.6(4) .
C14D C12D C13D 110.8(4) .
C11D C12D C13D 112.3(4) .
C14D C12D H12B 107.7 .
C11D C12D H12B 107.7 .
C13D C12D H12B 107.7 .
C12D C13D H13D 109.5 .
C12D C13D H13E 109.5 .
H13D C13D H13E 109.5 .
C12D C13D H13F 109.5 .
H13D C13D H13F 109.5 .
H13E C13D H13F 109.5 .
C12D C14D H14D 109.5 .
C12D C14D H14E 109.5 .
H14D C14D H14E 109.5 .
C12D C14D H14F 109.5 .
H14D C14D H14F 109.5 .
H14E C14D H14F 109.5 .
N1 C16 C17 124.8(2) .
N1 C16 C22 118.5(2) .
C17 C16 C22 116.7(2) .
C18 C17 C16 120.0(2) .
C18 C17 H17A 120.0 .
C16 C17 H17A 120.0 .
C17 C18 C19 123.4(2) .
C17 C18 H18A 118.3 .
C19 C18 H18A 118.3 .
C21 C19 C18 117.1(2) .
C21 C19 C20 121.1(3) .
C18 C19 C20 121.8(3) .
C19 C20 H20A 109.5 .
C19 C20 H20B 109.5 .
H20A C20 H20B 109.5 .
C19 C20 H20C 109.5 .
H20A C20 H20C 109.5 .
H20B C20 H20C 109.5 .
C19 C21 C22 121.2(2) .
C19 C21 H21A 119.4 .
C22 C21 H21A 119.4 .
C21 C22 C16 121.6(2) .
C21 C22 P1 127.12(19) .
C16 C22 P1 111.11(16) .
C25 C23 C24 112.2(2) .
C25 C23 P1 114.6(2) .
C24 C23 P1 109.20(19) .
C25 C23 H23A 106.8 .
C24 C23 H23A 106.8 .
P1 C23 H23A 106.8 .
C23 C24 H24A 109.5 .
C23 C24 H24B 109.5 .
H24A C24 H24B 109.5 .
C23 C24 H24C 109.5 .
H24A C24 H24C 109.5 .
H24B C24 H24C 109.5 .
C23 C25 H25A 109.5 .
C23 C25 H25B 109.5 .
H25A C25 H25B 109.5 .
C23 C25 H25C 109.5 .
H25A C25 H25C 109.5 .
H25B C25 H25C 109.5 .
C27 C26 C28 111.4(2) .
C27 C26 P1 108.80(18) .
C28 C26 P1 113.57(19) .
C27 C26 H26A 107.6 .
C28 C26 H26A 107.6 .
P1 C26 H26A 107.6 .
C26 C27 H27A 109.5 .
C26 C27 H27B 109.5 .
H27A C27 H27B 109.5 .
C26 C27 H27C 109.5 .
H27A C27 H27C 109.5 .
H27B C27 H27C 109.5 .
C26 C28 H28A 109.5 .
C26 C28 H28B 109.5 .
H28A C28 H28B 109.5 .
C26 C28 H28C 109.5 .
H28A C28 H28C 109.5 .
H28B C28 H28C 109.5 .

loop_
_geom_bond_atom_site_label_1
_geom_bond_atom_site_label_2
_geom_bond_distance
_geom_bond_site_symmetry_2
Ni1 N1 1.8853(19) .
Ni1 P1 2.1391(6) .
Ni1 Br1 2.3337(4) .
Ni1 Br1 2.3949(4) 3_766
P1 C22 1.786(2) .
P1 C26 1.838(3) .
P1 C23 1.839(3) .
N1 C16 1.370(3) .
N1 C15D 1.432(5) .
N1 C15 1.45(2) .
Br1 Ni1 2.3949(4) 3_766
C4 C15 1.408(15) .
C4 C5 1.418(15) .
C4 C1 1.495(14) .
C5 C6 1.359(15) .
C5 H5 0.9500 .
C6 C10 1.387(16) .
C6 C7 1.536(14) .
C10 C11 1.410(15) .
C10 H10 0.9500 .
C11 C15 1.413(15) .
C11 C12 1.528(15) .
C1 C2 1.500(16) .
C1 C3 1.518(16) .
C1 H1A 1.0000 .
C2 H2A 0.9800 .
C2 H2B 0.9800 .
C2 H2C 0.9800 .
C3 H3A 0.9800 .
C3 H3B 0.9800 .
C3 H3C 0.9800 .
C7 C9 1.422(16) .
C7 C8 1.489(19) .
C7 H7A 1.0000 .
C8 H8A 0.9800 .
C8 H8B 0.9800 .
C8 H8C 0.9800 .
C9 H9A 0.9800 .
C9 H9B 0.9800 .
C9 H9C 0.9800 .
C12 C14 1.521(17) .
C12 C13 1.552(17) .
C12 H12A 1.0000 .
C13 H13A 0.9800 .
C13 H13B 0.9800 .
C13 H13C 0.9800 .
C14 H14A 0.9800 .
C14 H14B 0.9800 .
C14 H14C 0.9800 .
C4D C5D 1.393(4) .
C4D C15D 1.407(5) .
C4D C1D 1.526(5) .
C5D C6D 1.383(5) .
C5D H5D 0.9500 .
C6D C10D 1.373(6) .
C6D C7D 1.533(5) .
C10D C11D 1.409(5) .
C10D H10D 0.9500 .
C11D C15D 1.408(5) .
C11D C12D 1.529(6) .
C1D C3D 1.508(5) .
C1D C2D 1.526(6) .
C1D H1DA 1.0000 .
C2D H2DA 0.9800 .
C2D H2DB 0.9800 .
C2D H2DC 0.9800 .
C3D H3DA 0.9800 .
C3D H3DB 0.9800 .
C3D H3DC 0.9800 .
C7D C8D 1.483(11) .
C7D C9D 1.496(6) .
C7D H7DA 1.0000 .
C8D H8DA 0.9800 .
C8D H8DB 0.9800 .
C8D H8DC 0.9800 .
C9D H9DA 0.9800 .
C9D H9DB 0.9800 .
C9D H9DC 0.9800 .
C12D C14D 1.524(7) .
C12D C13D 1.536(6) .
C12D H12B 1.0000 .
C13D H13D 0.9800 .
C13D H13E 0.9800 .
C13D H13F 0.9800 .
C14D H14D 0.9800 .
C14D H14E 0.9800 .
C14D H14F 0.9800 .
C16 C17 1.412(3) .
C16 C22 1.414(3) .
C17 C18 1.382(3) .
C17 H17A 0.9500 .
C18 C19 1.393(4) .
C18 H18A 0.9500 .
C19 C21 1.380(4) .
C19 C20 1.517(4) .
C20 H20A 0.9800 .
C20 H20B 0.9800 .
C20 H20C 0.9800 .
C21 C22 1.397(3) .
C21 H21A 0.9500 .
C23 C25 1.523(4) .
C23 C24 1.527(4) .
C23 H23A 1.0000 .
C24 H24A 0.9800 .
C24 H24B 0.9800 .
C24 H24C 0.9800 .
C25 H25A 0.9800 .
C25 H25B 0.9800 .
C25 H25C 0.9800 .
C26 C27 1.529(4) .
C26 C28 1.533(3) .
C26 H26A 1.0000 .
C27 H27A 0.9800 .
C27 H27B 0.9800 .
C27 H27C 0.9800 .
C28 H28A 0.9800 .
C28 H28B 0.9800 .
C28 H28C 0.9800 .

loop_
_geom_torsion_atom_site_label_1
_geom_torsion_atom_site_label_2
_geom_torsion_atom_site_label_3
_geom_torsion_atom_site_label_4
_geom_torsion
_geom_torsion_site_symmetry_1
_geom_torsion_site_symmetry_4
N1 Ni1 P1 C22 0.77(11) . .
Br1 Ni1 P1 C22 179.09(9) . .
Br1 Ni1 P1 C22 135.6(4) 3_766 .
N1 Ni1 P1 C26 -116.85(11) . .
Br1 Ni1 P1 C26 61.47(9) . .
Br1 Ni1 P1 C26 18.0(4) 3_766 .
N1 Ni1 P1 C23 115.97(12) . .
Br1 Ni1 P1 C23 -65.71(11) . .
Br1 Ni1 P1 C23 -109.2(4) 3_766 .
P1 Ni1 N1 C16 -1.54(18) . .
Br1 Ni1 N1 C16 -33.7(14) . .
Br1 Ni1 N1 C16 -179.09(18) 3_766 .
P1 Ni1 N1 C15D 177.6(2) . .
Br1 Ni1 N1 C15D 145.4(11) . .
Br1 Ni1 N1 C15D 0.0(2) 3_766 .
P1 Ni1 N1 C15 -168.5(8) . .
Br1 Ni1 N1 C15 159.3(14) . .
Br1 Ni1 N1 C15 13.9(8) 3_766 .
N1 Ni1 Br1 Ni1 -145.5(12) . 3_766
P1 Ni1 Br1 Ni1 -177.63(3) . 3_766
Br1 Ni1 Br1 Ni1 0.0 3_766 3_766
C15 C4 C5 C6 -8(4) . .
C1 C4 C5 C6 -179.1(19) . .
C4 C5 C6 C10 5(3) . .
C4 C5 C6 C7 -177.3(18) . .
C5 C6 C10 C11 -6(4) . .
C7 C6 C10 C11 176.3(19) . .
C6 C10 C11 C15 10(4) . .
C6 C10 C11 C12 175(2) . .
C5 C4 C15 C11 13(5) . .
C1 C4 C15 C11 -176(3) . .
C5 C4 C15 N1 176(2) . .
C1 C4 C15 N1 -13(5) . .
C10 C11 C15 C4 -13(5) . .
C12 C11 C15 C4 -178(3) . .
C10 C11 C15 N1 -176(3) . .
C12 C11 C15 N1 19(5) . .
C16 N1 C15 C4 103(3) . .
C15D N1 C15 C4 -6(8) . .
Ni1 N1 C15 C4 -89(3) . .
C16 N1 C15 C11 -92(3) . .
C15D N1 C15 C11 159(14) . .
Ni1 N1 C15 C11 76(4) . .
C15 C4 C1 C2 -79(4) . .
C5 C4 C1 C2 91(3) . .
C15 C4 C1 C3 142(3) . .
C5 C4 C1 C3 -48(3) . .
C5 C6 C7 C9 82(3) . .
C10 C6 C7 C9 -101(3) . .
C5 C6 C7 C8 -87(4) . .
C10 C6 C7 C8 91(4) . .
C10 C11 C12 C14 -47(3) . .
C15 C11 C12 C14 117(3) . .
C10 C11 C12 C13 72(3) . .
C15 C11 C12 C13 -124(3) . .
C15D C4D C5D C6D 1.3(7) . .
C1D C4D C5D C6D 179.2(4) . .
C4D C5D C6D C10D 1.4(6) . .
C4D C5D C6D C7D -176.4(4) . .
C5D C6D C10D C11D -1.2(6) . .
C7D C6D C10D C11D 176.6(4) . .
C6D C10D C11D C15D -1.7(8) . .
C6D C10D C11D C12D 179.3(4) . .
C5D C4D C15D C11D -4.3(10) . .
C1D C4D C15D C11D 177.8(6) . .
C5D C4D C15D N1 178.2(5) . .
C1D C4D C15D N1 0.3(10) . .
C10D C11D C15D C4D 4.4(10) . .
C12D C11D C15D C4D -176.6(6) . .
C10D C11D C15D N1 -178.0(5) . .
C12D C11D C15D N1 1.0(10) . .
C16 N1 C15D C4D 84.1(7) . .
C15 N1 C15D C4D 161(11) . .
Ni1 N1 C15D C4D -95.1(8) . .
C16 N1 C15D C11D -93.5(7) . .
C15 N1 C15D C11D -17(10) . .
Ni1 N1 C15D C11D 87.3(7) . .
C5D C4D C1D C3D -69.9(5) . .
C15D C4D C1D C3D 108.0(7) . .
C5D C4D C1D C2D 54.6(5) . .
C15D C4D C1D C2D -127.5(7) . .
C10D C6D C7D C8D 51.2(9) . .
C5D C6D C7D C8D -131.1(8) . .
C10D C6D C7D C9D -79.2(6) . .
C5D C6D C7D C9D 98.6(5) . .
C15D C11D C12D C14D 112.0(7) . .
C10D C11D C12D C14D -69.0(6) . .
C15D C11D C12D C13D -123.7(6) . .
C10D C11D C12D C13D 55.3(6) . .
C15D N1 C16 C17 4.0(4) . .
C15 N1 C16 C17 -9.0(8) . .
Ni1 N1 C16 C17 -176.86(19) . .
C15D N1 C16 C22 -177.2(3) . .
C15 N1 C16 C22 169.8(8) . .
Ni1 N1 C16 C22 1.9(3) . .
N1 C16 C17 C18 177.7(2) . .
C22 C16 C17 C18 -1.1(4) . .
C16 C17 C18 C19 -0.4(4) . .
C17 C18 C19 C21 0.7(5) . .
C17 C18 C19 C20 -179.9(3) . .
C18 C19 C21 C22 0.6(4) . .
C20 C19 C21 C22 -178.8(3) . .
C19 C21 C22 C16 -2.1(4) . .
C19 C21 C22 P1 -176.9(2) . .
N1 C16 C22 C21 -176.5(2) . .
C17 C16 C22 C21 2.3(4) . .
N1 C16 C22 P1 -1.0(3) . .
C17 C16 C22 P1 177.88(18) . .
C26 P1 C22 C21 -66.0(3) . .
C23 P1 C22 C21 49.4(3) . .
Ni1 P1 C22 C21 175.1(2) . .
C26 P1 C22 C16 118.72(19) . .
C23 P1 C22 C16 -125.81(19) . .
Ni1 P1 C22 C16 -0.12(19) . .
C22 P1 C23 C25 -167.3(2) . .
C26 P1 C23 C25 -50.2(2) . .
Ni1 P1 C23 C25 78.8(2) . .
C22 P1 C23 C24 65.8(2) . .
C26 P1 C23 C24 -177.1(2) . .
Ni1 P1 C23 C24 -48.1(2) . .
C22 P1 C26 C27 -68.1(2) . .
C23 P1 C26 C27 178.27(18) . .
Ni1 P1 C26 C27 44.81(19) . .
C22 P1 C26 C28 56.6(2) . .
C23 P1 C26 C28 -57.0(2) . .
Ni1 P1 C26 C28 169.54(17) . .
